data_1515422
loop_
_publ_author_name
'Zhang, Chen'
'Das, Deepankar'
'Seidel, Daniel'

_publ_section_title
;
 Azomethine ylide annulations: facile access to polycyclic ring systems
;
_journal_issue 2
_journal_name_full 'Chemical Science'
_journal_page_first 233
_journal_paper_doi 10.1039/c0sc00432d
_journal_volume 2
_journal_year 2011
_chemical_formula_moiety 'C23 H26 N2 O2'
_chemical_formula_sum 'C23 H26 N2 O2'
_chemical_formula_weight 362.46
_chemical_name_systematic
;
?
;
_space_group_IT_number 14
_symmetry_cell_setting monoclinic
_symmetry_space_group_name_Hall '-P 2ybc'
_symmetry_space_group_name_H-M 'P 1 21/c 1'
_atom_sites_solution_hydrogens geom
_atom_sites_solution_primary direct
_atom_sites_solution_secondary difmap
_audit_creation_method SHELXL-97
_cell_angle_alpha 90.00
_cell_angle_beta 93.113(1)
_cell_angle_gamma 90.00
_cell_formula_units_Z 4
_cell_length_a 8.9485(5)
_cell_length_b 12.2725(7)
_cell_length_c 17.1292(10)
_cell_measurement_reflns_used 7021
_cell_measurement_temperature 100(2)
_cell_measurement_theta_max 31.52
_cell_measurement_theta_min 2.38
_cell_volume 1878.36(19)
_computing_cell_refinement 'Bruker SAINT'
_computing_data_collection 'Bruker APEX2'
_computing_data_reduction 'Bruker SAINT'
_computing_molecular_graphics 'Bruker SHELXTL'
_computing_publication_material 'Bruker SHELXTL'
_computing_structure_refinement 'SHELXL-97 (Sheldrick, 2008)'
_computing_structure_solution 'SHELXS-97 (Sheldrick, 2008)'
_diffrn_ambient_temperature 100(2)
_diffrn_measured_fraction_theta_full 0.999
_diffrn_measured_fraction_theta_max 0.999
_diffrn_measurement_device_type 'Bruker APEX-II CCD'
_diffrn_measurement_method '\f and \w scans'
_diffrn_radiation_monochromator graphite
_diffrn_radiation_source 'fine-focus sealed tube'
_diffrn_radiation_type MoK\a
_diffrn_radiation_wavelength 0.71073
_diffrn_reflns_av_R_equivalents 0.0226
_diffrn_reflns_av_sigmaI/netI 0.0210
_diffrn_reflns_limit_h_max 12
_diffrn_reflns_limit_h_min -12
_diffrn_reflns_limit_k_max 17
_diffrn_reflns_limit_k_min -17
_diffrn_reflns_limit_l_max 24
_diffrn_reflns_limit_l_min -24
_diffrn_reflns_number 22581
_diffrn_reflns_theta_full 31.00
_diffrn_reflns_theta_max 31.00
_diffrn_reflns_theta_min 2.04
_exptl_absorpt_coefficient_mu 0.082
_exptl_absorpt_correction_T_max 0.989
_exptl_absorpt_correction_T_min 0.963
_exptl_absorpt_correction_type numerical
_exptl_absorpt_process_details 'Bruker SAINT'
_exptl_crystal_colour colourless
_exptl_crystal_density_diffrn 1.282
_exptl_crystal_density_method 'not measured'
_exptl_crystal_description rod
_exptl_crystal_F_000 776
_exptl_crystal_size_max 0.46
_exptl_crystal_size_mid 0.17
_exptl_crystal_size_min 0.13
_refine_diff_density_max 0.536
_refine_diff_density_min -0.219
_refine_diff_density_rms 0.056
_refine_ls_extinction_method none
_refine_ls_goodness_of_fit_ref 1.007
_refine_ls_hydrogen_treatment mixed
_refine_ls_matrix_type full
_refine_ls_number_parameters 252
_refine_ls_number_reflns 5973
_refine_ls_number_restraints 0
_refine_ls_restrained_S_all 1.007
_refine_ls_R_factor_all 0.0505
_refine_ls_R_factor_gt 0.0453
_refine_ls_shift/su_max 0.000
_refine_ls_shift/su_mean 0.000
_refine_ls_structure_factor_coef Fsqd
_refine_ls_weighting_details 'calc w=1/[\s^2^(Fo^2^)+(0.0600P)^2^+0.7700P] where P=(Fo^2^+2Fc^2^)/3'
_refine_ls_weighting_scheme calc
_refine_ls_wR_factor_gt 0.1115
_refine_ls_wR_factor_ref 0.1152
_reflns_number_gt 5290
_reflns_number_total 5973
_reflns_threshold_expression >2sigma(I)
_cod_data_source_file c0sc00432d.txt
_cod_data_source_block chen904
_cod_depositor_comments
;
The following automatic conversions were performed:

'_symmetry_cell_setting' value 'Monoclinic' changed to 'monoclinic'
according to
/usr/data/users/saulius/automatic-downloads/retrospective/RSC/lib/dictionaries/cif_core.dic
dictionary named 'cif_core.dic' version 2.4.2 from 2011-04-26.

Automatic conversion script
Id: cif_fix_values 2281 2013-09-26 08:29:07Z andrius 
;
_cod_original_sg_symbol_H-M P2(1)/c
_cod_database_code 1515422

loop_
_symmetry_equiv_pos_as_xyz
'x, y, z'
'-x, y+1/2, -z+1/2'
'-x, -y, -z'
'x, -y-1/2, z-1/2'

loop_
_atom_site_label
_atom_site_type_symbol
_atom_site_fract_x
_atom_site_fract_y
_atom_site_fract_z
_atom_site_U_iso_or_equiv
_atom_site_adp_type
_atom_site_occupancy
_atom_site_symmetry_multiplicity
_atom_site_calc_flag
_atom_site_refinement_flags
N1 N 0.21893(9) 0.50876(7) 0.19827(5) 0.01448(15) Uani 1 1 d .
H1 H 0.1550(17) 0.5165(12) 0.1593(9) 0.026(4) Uiso 1 1 d .
N2 N 0.56325(9) 0.36802(7) 0.13770(5) 0.01621(16) Uani 1 1 d .
O1 O 0.07080(8) 0.54541(6) -0.09280(4) 0.01773(14) Uani 1 1 d .
O2 O 0.05985(8) 0.34781(6) -0.14285(4) 0.02078(15) Uani 1 1 d .
C1 C 0.36243(10) 0.46790(7) 0.19491(5) 0.01373(16) Uani 1 1 d .
C2 C 0.42476(10) 0.45243(7) 0.26929(5) 0.01362(16) Uani 1 1 d .
C3 C 0.31510(10) 0.48714(7) 0.32236(5) 0.01348(16) Uani 1 1 d .
C4 C 0.31080(10) 0.49530(8) 0.40415(5) 0.01542(17) Uani 1 1 d .
H4 H 0.3951 0.4745 0.4368 0.019 Uiso 1 1 calc R
C5 C 0.18262(11) 0.53393(8) 0.43659(5) 0.01728(18) Uani 1 1 d .
H5 H 0.1802 0.5404 0.4918 0.021 Uiso 1 1 calc R
C6 C 0.05613(11) 0.56366(8) 0.38911(6) 0.01747(18) Uani 1 1 d .
H6 H -0.0311 0.5887 0.4128 0.021 Uiso 1 1 calc R
C7 C 0.05657(10) 0.55701(8) 0.30820(5) 0.01633(17) Uani 1 1 d .
H7 H -0.0291 0.5766 0.2761 0.020 Uiso 1 1 calc R
C8 C 0.18722(10) 0.52058(7) 0.27571(5) 0.01368(16) Uani 1 1 d .
C9 C 0.44577(10) 0.44991(8) 0.12110(5) 0.01418(16) Uani 1 1 d .
H9 H 0.4969 0.5199 0.1092 0.017 Uiso 1 1 calc R
C10 C 0.65563(10) 0.39713(9) 0.20760(5) 0.01759(18) Uani 1 1 d .
H10A H 0.7027 0.4685 0.1980 0.021 Uiso 1 1 calc R
H10B H 0.7373 0.3429 0.2139 0.021 Uiso 1 1 calc R
C11 C 0.57838(10) 0.40458(8) 0.28618(5) 0.01526(17) Uani 1 1 d .
C12 C 0.67597(11) 0.47811(9) 0.34037(6) 0.0213(2) Uani 1 1 d .
H12A H 0.6334 0.4816 0.3918 0.032 Uiso 1 1 calc R
H12B H 0.6794 0.5515 0.3180 0.032 Uiso 1 1 calc R
H12C H 0.7776 0.4482 0.3459 0.032 Uiso 1 1 calc R
C13 C 0.56801(12) 0.29228(9) 0.32629(6) 0.02033(19) Uani 1 1 d .
H13A H 0.5046 0.2437 0.2934 0.030 Uiso 1 1 calc R
H13B H 0.5244 0.3011 0.3772 0.030 Uiso 1 1 calc R
H13C H 0.6684 0.2608 0.3338 0.030 Uiso 1 1 calc R
C14 C 0.50161(12) 0.25782(8) 0.13779(6) 0.01850(18) Uani 1 1 d .
H14A H 0.4159 0.2545 0.1719 0.022 Uiso 1 1 calc R
H14B H 0.5788 0.2057 0.1579 0.022 Uiso 1 1 calc R
C15 C 0.45058(12) 0.22843(8) 0.05449(6) 0.02003(19) Uani 1 1 d .
H15A H 0.5390 0.2206 0.0226 0.024 Uiso 1 1 calc R
H15B H 0.3974 0.1577 0.0542 0.024 Uiso 1 1 calc R
C16 C 0.34823(11) 0.31465(8) 0.01911(5) 0.01567(17) Uani 1 1 d .
C17 C 0.34775(10) 0.41965(8) 0.04940(5) 0.01410(16) Uani 1 1 d .
C18 C 0.25754(10) 0.50002(8) 0.01200(5) 0.01455(16) Uani 1 1 d .
H18 H 0.2604 0.5726 0.0314 0.017 Uiso 1 1 calc R
C19 C 0.16459(10) 0.47461(8) -0.05272(5) 0.01451(17) Uani 1 1 d .
C20 C 0.16110(10) 0.36706(8) -0.08132(5) 0.01557(17) Uani 1 1 d .
C21 C 0.25354(11) 0.28909(8) -0.04632(5) 0.01645(17) Uani 1 1 d .
H21 H 0.2530 0.2171 -0.0668 0.020 Uiso 1 1 calc R
C22 C 0.08057(12) 0.65789(8) -0.07148(6) 0.02024(19) Uani 1 1 d .
H22A H 0.1829 0.6839 -0.0773 0.030 Uiso 1 1 calc R
H22B H 0.0545 0.6665 -0.0170 0.030 Uiso 1 1 calc R
H22C H 0.0110 0.7004 -0.1055 0.030 Uiso 1 1 calc R
C23 C 0.05575(15) 0.23925(9) -0.17332(7) 0.0297(3) Uani 1 1 d .
H23A H 0.0317 0.1882 -0.1318 0.045 Uiso 1 1 calc R
H23B H 0.1536 0.2208 -0.1927 0.045 Uiso 1 1 calc R
H23C H -0.0209 0.2344 -0.2163 0.045 Uiso 1 1 calc R

loop_
_atom_site_aniso_label
_atom_site_aniso_U_11
_atom_site_aniso_U_22
_atom_site_aniso_U_33
_atom_site_aniso_U_23
_atom_site_aniso_U_13
_atom_site_aniso_U_12
N1 0.0132(3) 0.0185(4) 0.0116(3) 0.0001(3) -0.0009(3) 0.0023(3)
N2 0.0150(4) 0.0205(4) 0.0129(3) 0.0006(3) -0.0006(3) 0.0041(3)
O1 0.0177(3) 0.0174(3) 0.0179(3) 0.0029(2) -0.0017(2) 0.0050(2)
O2 0.0219(3) 0.0194(3) 0.0200(3) -0.0012(3) -0.0082(3) 0.0016(3)
C1 0.0136(4) 0.0153(4) 0.0122(4) 0.0000(3) -0.0002(3) 0.0011(3)
C2 0.0120(4) 0.0167(4) 0.0120(4) 0.0005(3) -0.0002(3) 0.0001(3)
C3 0.0132(4) 0.0149(4) 0.0122(4) 0.0003(3) -0.0002(3) -0.0013(3)
C4 0.0154(4) 0.0177(4) 0.0129(4) 0.0004(3) -0.0008(3) -0.0025(3)
C5 0.0198(4) 0.0199(4) 0.0123(4) -0.0007(3) 0.0021(3) -0.0022(3)
C6 0.0170(4) 0.0189(4) 0.0169(4) -0.0009(3) 0.0043(3) -0.0003(3)
C7 0.0146(4) 0.0182(4) 0.0162(4) 0.0006(3) 0.0008(3) 0.0014(3)
C8 0.0139(4) 0.0150(4) 0.0121(4) 0.0003(3) 0.0000(3) -0.0001(3)
C9 0.0142(4) 0.0166(4) 0.0117(4) 0.0006(3) 0.0007(3) 0.0020(3)
C10 0.0135(4) 0.0263(5) 0.0129(4) 0.0009(3) 0.0006(3) 0.0022(3)
C11 0.0128(4) 0.0207(4) 0.0121(4) 0.0007(3) -0.0009(3) 0.0016(3)
C12 0.0153(4) 0.0300(5) 0.0181(4) -0.0037(4) -0.0026(3) -0.0006(4)
C13 0.0207(4) 0.0239(5) 0.0164(4) 0.0041(3) 0.0002(3) 0.0042(4)
C14 0.0238(5) 0.0181(4) 0.0133(4) 0.0004(3) -0.0025(3) 0.0056(3)
C15 0.0268(5) 0.0183(4) 0.0145(4) -0.0010(3) -0.0037(3) 0.0081(4)
C16 0.0170(4) 0.0174(4) 0.0126(4) 0.0008(3) 0.0002(3) 0.0034(3)
C17 0.0148(4) 0.0171(4) 0.0105(4) 0.0010(3) 0.0009(3) 0.0022(3)
C18 0.0162(4) 0.0149(4) 0.0126(4) 0.0008(3) 0.0016(3) 0.0019(3)
C19 0.0135(4) 0.0171(4) 0.0130(4) 0.0029(3) 0.0015(3) 0.0030(3)
C20 0.0149(4) 0.0187(4) 0.0129(4) 0.0009(3) -0.0010(3) 0.0007(3)
C21 0.0187(4) 0.0160(4) 0.0145(4) -0.0005(3) -0.0007(3) 0.0023(3)
C22 0.0214(4) 0.0175(4) 0.0220(5) 0.0028(3) 0.0031(4) 0.0056(3)
C23 0.0369(6) 0.0195(5) 0.0307(6) -0.0024(4) -0.0169(5) -0.0018(4)

loop_
_atom_type_symbol
_atom_type_description
_atom_type_scat_dispersion_real
_atom_type_scat_dispersion_imag
_atom_type_scat_source
C C 0.0033 0.0016 'International Tables Vol C Tables 4.2.6.8 and 6.1.1.4'
H H 0.0000 0.0000 'International Tables Vol C Tables 4.2.6.8 and 6.1.1.4'
N N 0.0061 0.0033 'International Tables Vol C Tables 4.2.6.8 and 6.1.1.4'
O O 0.0106 0.0060 'International Tables Vol C Tables 4.2.6.8 and 6.1.1.4'

loop_
_geom_angle_atom_site_label_1
_geom_angle_atom_site_label_2
_geom_angle_atom_site_label_3
_geom_angle
C8 N1 C1 108.56(7)
C8 N1 H1 124.9(10)
C1 N1 H1 126.0(10)
C14 N2 C10 114.97(8)
C14 N2 C9 111.52(8)
C10 N2 C9 110.97(8)
C19 O1 C22 117.27(8)
C20 O2 C23 116.31(8)
C2 C1 N1 110.01(8)
C2 C1 C9 123.93(8)
N1 C1 C9 125.92(8)
C1 C2 C3 106.75(8)
C1 C2 C11 123.42(8)
C3 C2 C11 129.81(8)
C4 C3 C8 118.35(8)
C4 C3 C2 134.99(8)
C8 C3 C2 106.65(8)
C5 C4 C3 119.46(9)
C5 C4 H4 120.3
C3 C4 H4 120.3
C4 C5 C6 121.00(9)
C4 C5 H5 119.5
C6 C5 H5 119.5
C7 C6 C5 121.10(9)
C7 C6 H6 119.5
C5 C6 H6 119.5
C6 C7 C8 117.69(9)
C6 C7 H7 121.2
C8 C7 H7 121.2
N1 C8 C7 129.63(8)
N1 C8 C3 108.01(8)
C7 C8 C3 122.35(8)
N2 C9 C17 111.42(7)
N2 C9 C1 108.45(7)
C17 C9 C1 114.92(7)
N2 C9 H9 107.2
C17 C9 H9 107.2
C1 C9 H9 107.2
N2 C10 C11 117.84(8)
N2 C10 H10A 107.8
C11 C10 H10A 107.8
N2 C10 H10B 107.8
C11 C10 H10B 107.8
H10A C10 H10B 107.2
C2 C11 C12 111.72(8)
C2 C11 C13 110.88(8)
C12 C11 C13 107.56(8)
C2 C11 C10 107.54(7)
C12 C11 C10 107.12(8)
C13 C11 C10 111.98(8)
C11 C12 H12A 109.5
C11 C12 H12B 109.5
H12A C12 H12B 109.5
C11 C12 H12C 109.5
H12A C12 H12C 109.5
H12B C12 H12C 109.5
C11 C13 H13A 109.5
C11 C13 H13B 109.5
H13A C13 H13B 109.5
C11 C13 H13C 109.5
H13A C13 H13C 109.5
H13B C13 H13C 109.5
N2 C14 C15 108.26(8)
N2 C14 H14A 110.0
C15 C14 H14A 110.0
N2 C14 H14B 110.0
C15 C14 H14B 110.0
H14A C14 H14B 108.4
C16 C15 C14 110.91(8)
C16 C15 H15A 109.5
C14 C15 H15A 109.5
C16 C15 H15B 109.5
C14 C15 H15B 109.5
H15A C15 H15B 108.0
C17 C16 C21 119.45(8)
C17 C16 C15 121.06(8)
C21 C16 C15 119.48(9)
C16 C17 C18 119.58(8)
C16 C17 C9 121.09(8)
C18 C17 C9 119.32(8)
C19 C18 C17 120.77(9)
C19 C18 H18 119.6
C17 C18 H18 119.6
O1 C19 C18 125.78(9)
O1 C19 C20 114.82(8)
C18 C19 C20 119.39(8)
O2 C20 C21 124.70(9)
O2 C20 C19 115.46(8)
C21 C20 C19 119.83(8)
C20 C21 C16 120.90(9)
C20 C21 H21 119.6
C16 C21 H21 119.6
O1 C22 H22A 109.5
O1 C22 H22B 109.5
H22A C22 H22B 109.5
O1 C22 H22C 109.5
H22A C22 H22C 109.5
H22B C22 H22C 109.5
O2 C23 H23A 109.5
O2 C23 H23B 109.5
H23A C23 H23B 109.5
O2 C23 H23C 109.5
H23A C23 H23C 109.5
H23B C23 H23C 109.5

loop_
_geom_bond_atom_site_label_1
_geom_bond_atom_site_label_2
_geom_bond_distance
N1 C8 1.3791(11)
N1 C1 1.3827(12)
N1 H1 0.861(15)
N2 C14 1.4607(13)
N2 C10 1.4618(12)
N2 C9 1.4709(12)
O1 C19 1.3667(11)
O1 C22 1.4295(12)
O2 C20 1.3724(11)
O2 C23 1.4307(13)
C1 C2 1.3759(12)
C1 C9 1.5185(12)
C2 C3 1.4380(13)
C2 C11 1.5084(13)
C3 C4 1.4072(12)
C3 C8 1.4202(12)
C4 C5 1.3851(13)
C4 H4 0.9500
C5 C6 1.4057(14)
C5 H5 0.9500
C6 C7 1.3885(13)
C6 H6 0.9500
C7 C8 1.3955(13)
C7 H7 0.9500
C9 C17 1.5161(13)
C9 H9 1.0000
C10 C11 1.5489(13)
C10 H10A 0.9900
C10 H10B 0.9900
C11 C12 1.5331(14)
C11 C13 1.5450(14)
C12 H12A 0.9800
C12 H12B 0.9800
C12 H12C 0.9800
C13 H13A 0.9800
C13 H13B 0.9800
C13 H13C 0.9800
C14 C15 1.5178(13)
C14 H14A 0.9900
C14 H14B 0.9900
C15 C16 1.5052(13)
C15 H15A 0.9900
C15 H15B 0.9900
C16 C17 1.3892(13)
C16 C21 1.4033(13)
C17 C18 1.4067(12)
C18 C19 1.3849(13)
C18 H18 0.9500
C19 C20 1.4077(13)
C20 C21 1.3804(13)
C21 H21 0.9500
C22 H22A 0.9800
C22 H22B 0.9800
C22 H22C 0.9800
C23 H23A 0.9800
C23 H23B 0.9800
C23 H23C 0.9800

loop_
_geom_hbond_atom_site_label_D
_geom_hbond_atom_site_label_H
_geom_hbond_atom_site_label_A
_geom_hbond_distance_DH
_geom_hbond_distance_HA
_geom_hbond_distance_DA
_geom_hbond_angle_DHA
_geom_hbond_site_symmetry_A
N1 H1 O1 0.861(15) 2.389(15) 3.1494(11) 147.6(13) 3_565
N1 H1 O2 0.861(15) 2.548(15) 3.1569(11) 128.6(13) 3_565

loop_
_geom_torsion_atom_site_label_1
_geom_torsion_atom_site_label_2
_geom_torsion_atom_site_label_3
_geom_torsion_atom_site_label_4
_geom_torsion
C8 N1 C1 C2 0.24(11)
C8 N1 C1 C9 -175.54(8)
N1 C1 C2 C3 -0.93(11)
C9 C1 C2 C3 174.95(8)
N1 C1 C2 C11 177.54(8)
C9 C1 C2 C11 -6.58(14)
C1 C2 C3 C4 -177.68(10)
C11 C2 C3 C4 3.99(18)
C1 C2 C3 C8 1.24(10)
C11 C2 C3 C8 -177.09(9)
C8 C3 C4 C5 0.85(13)
C2 C3 C4 C5 179.68(10)
C3 C4 C5 C6 0.89(14)
C4 C5 C6 C7 -1.12(15)
C5 C6 C7 C8 -0.46(14)
C1 N1 C8 C7 -178.88(9)
C1 N1 C8 C3 0.57(10)
C6 C7 C8 N1 -178.35(9)
C6 C7 C8 C3 2.27(14)
C4 C3 C8 N1 178.02(8)
C2 C3 C8 N1 -1.11(10)
C4 C3 C8 C7 -2.49(14)
C2 C3 C8 C7 178.38(9)
C14 N2 C9 C17 -49.55(10)
C10 N2 C9 C17 -179.13(7)
C14 N2 C9 C1 77.90(9)
C10 N2 C9 C1 -51.67(10)
C2 C1 C9 N2 27.28(12)
N1 C1 C9 N2 -157.50(9)
C2 C1 C9 C17 152.71(9)
N1 C1 C9 C17 -32.07(13)
C14 N2 C10 C11 -65.71(11)
C9 N2 C10 C11 62.01(11)
C1 C2 C11 C12 126.80(10)
C3 C2 C11 C12 -55.11(13)
C1 C2 C11 C13 -113.21(10)
C3 C2 C11 C13 64.87(12)
C1 C2 C11 C10 9.52(13)
C3 C2 C11 C10 -172.39(9)
N2 C10 C11 C2 -37.20(11)
N2 C10 C11 C12 -157.43(9)
N2 C10 C11 C13 84.86(10)
C10 N2 C14 C15 -163.08(8)
C9 N2 C14 C15 69.48(10)
N2 C14 C15 C16 -52.37(11)
C14 C15 C16 C17 20.67(13)
C14 C15 C16 C21 -160.39(9)
C21 C16 C17 C18 -2.88(14)
C15 C16 C17 C18 176.06(9)
C21 C16 C17 C9 178.61(8)
C15 C16 C17 C9 -2.45(14)
N2 C9 C17 C16 15.87(12)
C1 C9 C17 C16 -107.99(10)
N2 C9 C17 C18 -162.64(8)
C1 C9 C17 C18 73.49(11)
C16 C17 C18 C19 2.70(14)
C9 C17 C18 C19 -178.76(8)
C22 O1 C19 C18 7.04(13)
C22 O1 C19 C20 -173.80(8)
C17 C18 C19 O1 178.93(9)
C17 C18 C19 C20 -0.20(14)
C23 O2 C20 C21 -2.14(15)
C23 O2 C20 C19 179.33(9)
O1 C19 C20 O2 -2.72(12)
C18 C19 C20 O2 176.50(8)
O1 C19 C20 C21 178.68(8)
C18 C19 C20 C21 -2.11(14)
O2 C20 C21 C16 -176.55(9)
C19 C20 C21 C16 1.92(14)
C17 C16 C21 C20 0.60(14)
C15 C16 C21 C20 -178.36(9)
